data_1534823
loop_
_publ_author_name
'Bartl, H.'

_publ_section_title
;
 Me\&szeitersparnis durch Profilauswertung bei der Registrierung von
 Neutroneneinkristallreflexen. Die Kristallstruktur von Wismuttrichlorid,
 BiCl~3~
;
_journal_issue 1
_journal_name_full "Fresenius' Zeitschrift f\"ur analytische Chemie"
_journal_page_first 17
_journal_page_last 18
_journal_paper_doi 10.1007/BF00482726
_journal_volume 312
_journal_year 1982
_chemical_formula_sum 'Bi Cl3'
_space_group_IT_number 33
_symmetry_space_group_name_Hall 'P -2ac -2n'
_symmetry_space_group_name_H-M 'P n 21 a'
_cell_angle_alpha 90
_cell_angle_beta 90
_cell_angle_gamma 90
_cell_formula_units_Z 4
_cell_length_a 7.67
_cell_length_b 9.16
_cell_length_c 6.28
_cell_volume 441.215
_citation_journal_id_ASTM ZACFAU
_cod_data_source_file Bartl_ZACFAU_1982_157.cif
_cod_data_source_block Bi1Cl3
_cod_original_cell_volume 441.2152
_cod_original_sg_symbol_Hall 'P 2c -2n (-x,z,y)'
_cod_original_formula_sum 'Bi1 Cl3'
_cod_database_code 1534823

loop_
_symmetry_equiv_pos_as_xyz
x,y,z
-x,y+1/2,-z
-x+1/2,y+1/2,z+1/2
x+1/2,y,-z+1/2

loop_
_atom_site_label
_atom_site_type_symbol
_atom_site_fract_x
_atom_site_fract_y
_atom_site_fract_z
_atom_site_occupancy
_atom_site_U_iso_or_equiv
Cl1 Cl-1 0.0564 -0.2517 0.3489 1 0.0
Cl2 Cl-1 0.1747 -0.0649 -0.1454 1 0.0
Bi1 Bi+3 -0.0466 0.75 -0.0228 1 0.0
Cl3 Cl-1 0.1766 -0.4348 -0.1455 1 0.0
